data_7055590
loop_
_publ_author_name
'Cindri\'c, Marina'
'Pavlovi\'c, Gordana'
'Paji\'c, Damir'
'Zadro, Kre\<so'
'Cin\<ci\'c, Dominik'
'Hrenar, Tomica'
'Lek\<si\'c, Edislav'
'Belen Pinar Prieto, Ana'
'Lazi\'c, Predrag'
'\<Si\<sak Jung, Dubravka'

_publ_section_title
;
 Correlation between structural, physical and chemical properties of three
 new tetranuclear NiIIclusters
;
_journal_issue 8
_journal_name_full 'New J. Chem.'
_journal_page_first 6604
_journal_paper_doi 10.1039/C6NJ00287K
_journal_volume 40
_journal_year 2016
_chemical_formula_sum 'C60 H60 N4 Ni4 O12'
_chemical_formula_weight 1263.96
_space_group_crystal_system triclinic
_space_group_IT_number 2
_space_group_name_Hall '-P 1'
_space_group_name_H-M_alt 'P -1'
_symmetry_space_group_name_Hall '-P 1'
_symmetry_space_group_name_H-M 'P -1'
_atom_sites_solution_hydrogens geom
_atom_sites_solution_primary direct
_atom_sites_solution_secondary difmap
_audit_creation_method SHELXL-2014/7
_audit_update_record
;
2016-05-09 deposited with the CCDC.
2016-05-18 downloaded from the CCDC.
;
_cell_angle_alpha 78.050(3)
_cell_angle_beta 80.183(3)
_cell_angle_gamma 79.885(3)
_cell_formula_units_Z 2
_cell_length_a 11.9649(4)
_cell_length_b 14.7344(5)
_cell_length_c 16.9441(6)
_cell_measurement_reflns_used 5666
_cell_measurement_temperature 296(2)
_cell_measurement_theta_max 28.4367
_cell_measurement_theta_min 4.1054
_cell_volume 2848.97(17)
_computing_cell_refinement 'CrysAlis RED, Oxford Diffraction Ltd.Version 1.171.34.44. '
_computing_data_collection 'CrysAlis CCD, Oxford Diffraction Ltd.Version 1.171.34.44. '
_computing_data_reduction 'CrysAlis RED, Oxford Diffraction Ltd.Version 1.171.34.44. '
_computing_molecular_graphics
;
 PovRay 
 MERCURY 2.4. (CCDC, 2011)
;
_computing_publication_material 'SHELXL-2014/7 (Sheldrick, 2014)'
_computing_structure_refinement 'SHELXL-2014/7 (Sheldrick, 2014)'
_computing_structure_solution 'SHELXL-2014/7 (Sheldrick, 2014)'
_diffrn_ambient_temperature 296(2)
_diffrn_measured_fraction_theta_full 0.994
_diffrn_measured_fraction_theta_max 0.975
_diffrn_measurement_device_type 'Xcalibur, Sapphire3'
_diffrn_measurement_method '\w scans'
_diffrn_radiation_type MoK\a
_diffrn_radiation_wavelength 0.71073
_diffrn_reflns_av_R_equivalents 0.0418
_diffrn_reflns_av_unetI/netI 0.0907
_diffrn_reflns_Laue_measured_fraction_full 0.994
_diffrn_reflns_Laue_measured_fraction_max 0.975
_diffrn_reflns_limit_h_max 14
_diffrn_reflns_limit_h_min -15
_diffrn_reflns_limit_k_max 18
_diffrn_reflns_limit_k_min -18
_diffrn_reflns_limit_l_max 21
_diffrn_reflns_limit_l_min -21
_diffrn_reflns_number 20762
_diffrn_reflns_point_group_measured_fraction_full 0.994
_diffrn_reflns_point_group_measured_fraction_max 0.975
_diffrn_reflns_theta_full 25.242
_diffrn_reflns_theta_max 26.998
_diffrn_reflns_theta_min 4.114
_diffrn_source 'Enhance (Mo) X-ray Source'
_exptl_absorpt_coefficient_mu 1.367
_exptl_absorpt_correction_T_max 1.00000
_exptl_absorpt_correction_T_min 0.95554
_exptl_absorpt_correction_type multi-scan
_exptl_absorpt_process_details
;
CrysAlisPro, Oxford Diffraction Ltd.,
Version 1.171.34.44.
Empirical absorption correction using spherical harmonics,
 implemented in SCALE3 ABSPACK scaling algorithm.
;
_exptl_crystal_colour green
_exptl_crystal_density_diffrn 1.473
_exptl_crystal_description prism
_exptl_crystal_F_000 1312
_exptl_crystal_size_max 0.51
_exptl_crystal_size_mid 0.35
_exptl_crystal_size_min 0.28
_refine_diff_density_max 1.250
_refine_diff_density_min -0.342
_refine_diff_density_rms 0.081
_refine_ls_extinction_method none
_refine_ls_goodness_of_fit_ref 1.004
_refine_ls_hydrogen_treatment mixed
_refine_ls_matrix_type full
_refine_ls_number_parameters 741
_refine_ls_number_reflns 12136
_refine_ls_number_restraints 4
_refine_ls_restrained_S_all 1.004
_refine_ls_R_factor_all 0.1137
_refine_ls_R_factor_gt 0.0629
_refine_ls_shift/su_max 0.002
_refine_ls_shift/su_mean 0.000
_refine_ls_structure_factor_coef Fsqd
_refine_ls_weighting_details 'w=1/[\s^2^(Fo^2^)+(0.0692P)^2^] where P=(Fo^2^+2Fc^2^)/3'
_refine_ls_weighting_scheme calc
_refine_ls_wR_factor_gt 0.1357
_refine_ls_wR_factor_ref 0.1568
_reflns_Friedel_coverage 0.000
_reflns_number_gt 7615
_reflns_number_total 12136
_reflns_threshold_expression 'I > 2\s(I)'
_cod_data_source_file c6nj00287k2.cif
_cod_data_source_block exp_2112_spoj_2a_senfasti_296K
_cod_depositor_comments 'Adding full bibliography for 7055588--7055591.cif.'
_cod_original_cell_volume 2848.97(18)
_cod_database_code 7055590
_shelx_shelxl_version_number 2014/7
_shelx_space_group_comment
;
The symmetry employed for this shelxl refinement is uniquely defined
by the following loop, which should always be used as a source of
symmetry information in preference to the above space-group names.
They are only intended as comments.
;

loop_
_space_group_symop_operation_xyz
'x, y, z'
'-x, -y, -z'

loop_
_atom_site_label
_atom_site_type_symbol
_atom_site_fract_x
_atom_site_fract_y
_atom_site_fract_z
_atom_site_U_iso_or_equiv
_atom_site_adp_type
_atom_site_occupancy
_atom_site_site_symmetry_order
_atom_site_calc_flag
_atom_site_refinement_flags_posn
_atom_site_refinement_flags_adp
Ni1 Ni 0.80247(5) 0.35429(4) 0.17696(4) 0.03536(17) Uani 1 1 d . .
Ni2 Ni 0.71813(5) 0.28809(4) 0.35749(4) 0.03854(17) Uani 1 1 d . .
Ni3 Ni 0.89494(5) 0.14256(4) 0.27389(4) 0.03532(17) Uani 1 1 d . .
Ni4 Ni 0.99202(5) 0.31900(4) 0.28728(3) 0.03501(17) Uani 1 1 d . .
O11 O 0.6463(3) 0.4176(2) 0.1611(2) 0.0488(9) Uani 1 1 d . .
O12 O 0.9565(3) 0.26917(19) 0.19183(18) 0.0332(7) Uani 1 1 d . .
O13 O 0.8935(3) 0.4623(2) 0.1193(2) 0.0486(9) Uani 1 1 d D .
N11 N 0.8261(3) 0.3057(2) 0.0745(2) 0.0357(9) Uani 1 1 d . .
C11 C 0.5836(5) 0.3971(3) 0.1116(3) 0.0475(13) Uani 1 1 d . .
C12 C 0.6295(5) 0.3449(4) 0.0488(3) 0.0483(13) Uani 1 1 d . .
C13 C 0.5541(5) 0.3266(4) 0.0005(4) 0.0666(17) Uani 1 1 d . .
H13 H 0.5840 0.2952 -0.0425 0.080 Uiso 1 1 calc R U
C14 C 0.4386(6) 0.3535(5) 0.0151(5) 0.079(2) Uani 1 1 d . .
H14 H 0.3896 0.3374 -0.0151 0.095 Uiso 1 1 calc R U
C15 C 0.3960(6) 0.4053(5) 0.0760(5) 0.083(2) Uani 1 1 d . .
H15 H 0.3176 0.4256 0.0854 0.100 Uiso 1 1 calc R U
C16 C 0.4653(5) 0.4268(4) 0.1219(4) 0.0683(18) Uani 1 1 d . .
H16 H 0.4336 0.4625 0.1617 0.082 Uiso 1 1 calc R U
C17 C 0.7466(4) 0.3065(3) 0.0314(3) 0.0448(12) Uani 1 1 d . .
H17 H 0.7678 0.2796 -0.0150 0.054 Uiso 1 1 calc R U
C18 C 0.9431(4) 0.2692(3) 0.0540(3) 0.0372(11) Uani 1 1 d . .
C19 C 1.0100(4) 0.2559(3) 0.1174(3) 0.0352(11) Uani 1 1 d . .
C110 C 1.1265(4) 0.2272(3) 0.1003(3) 0.0416(12) Uani 1 1 d . .
H110 H 1.1729 0.2201 0.1406 0.050 Uiso 1 1 calc R U
C111 C 1.1747(5) 0.2091(3) 0.0240(3) 0.0502(13) Uani 1 1 d . .
H111 H 1.2533 0.1895 0.0145 0.060 Uiso 1 1 calc R U
C112 C 1.1107(5) 0.2190(3) -0.0389(3) 0.0464(13) Uani 1 1 d . .
C113 C 0.9953(5) 0.2497(3) -0.0223(3) 0.0446(13) Uani 1 1 d . .
H113 H 0.9501 0.2579 -0.0635 0.053 Uiso 1 1 calc R U
C114 C 1.1641(6) 0.2017(4) -0.1227(3) 0.0676(17) Uani 1 1 d . .
H11A H 1.1079 0.1847 -0.1491 0.101 Uiso 1 1 calc R U
H11B H 1.2273 0.1516 -0.1181 0.101 Uiso 1 1 calc R U
H11C H 1.1911 0.2576 -0.1543 0.101 Uiso 1 1 calc R U
C115 C 0.8633(6) 0.5364(4) 0.0578(4) 0.084(2) Uani 1 1 d . .
H11D H 0.8407 0.5127 0.0152 0.126 Uiso 1 1 calc R U
H11E H 0.9278 0.5691 0.0363 0.126 Uiso 1 1 calc R U
H11F H 0.8007 0.5787 0.0795 0.126 Uiso 1 1 calc R U
O21 O 0.6557(3) 0.1826(2) 0.4310(2) 0.0509(9) Uani 1 1 d . .
O22 O 0.8091(3) 0.3895(2) 0.28947(17) 0.0339(7) Uani 1 1 d . .
O23 O 0.5680(3) 0.3698(3) 0.3163(2) 0.0530(9) Uani 1 1 d D .
N21 N 0.7012(3) 0.3642(3) 0.4429(2) 0.0390(9) Uani 1 1 d . .
C21 C 0.6203(4) 0.1780(4) 0.5095(4) 0.0515(14) Uani 1 1 d . .
C22 C 0.6169(4) 0.2519(4) 0.5527(3) 0.0465(13) Uani 1 1 d . .
C23 C 0.5716(5) 0.2381(5) 0.6349(4) 0.0689(17) Uani 1 1 d . .
H23 H 0.5677 0.2862 0.6636 0.083 Uiso 1 1 calc R U
C24 C 0.5320(5) 0.1560(5) 0.6756(4) 0.079(2) Uani 1 1 d . .
H24 H 0.5017 0.1495 0.7304 0.095 Uiso 1 1 calc R U
C25 C 0.5379(6) 0.0854(5) 0.6349(4) 0.074(2) Uani 1 1 d . .
H25 H 0.5125 0.0296 0.6621 0.089 Uiso 1 1 calc R U
C26 C 0.5805(5) 0.0952(4) 0.5543(4) 0.0630(16) Uani 1 1 d . .
H26 H 0.5835 0.0454 0.5278 0.076 Uiso 1 1 calc R U
C27 C 0.6562(4) 0.3385(4) 0.5178(3) 0.0473(13) Uani 1 1 d . .
H27 H 0.6490 0.3815 0.5521 0.057 Uiso 1 1 calc R U
C28 C 0.7319(4) 0.4544(3) 0.4087(3) 0.0374(11) Uani 1 1 d . .
C29 C 0.7851(4) 0.4654(3) 0.3272(3) 0.0357(11) Uani 1 1 d . .
C210 C 0.8119(4) 0.5525(3) 0.2900(3) 0.0447(12) Uani 1 1 d . .
H210 H 0.8478 0.5612 0.2364 0.054 Uiso 1 1 calc R U
C211 C 0.7869(5) 0.6271(3) 0.3302(3) 0.0501(14) Uani 1 1 d . .
H211 H 0.8050 0.6853 0.3028 0.060 Uiso 1 1 calc R U
C212 C 0.7357(4) 0.6175(3) 0.4101(3) 0.0459(13) Uani 1 1 d . .
C213 C 0.7094(4) 0.5307(3) 0.4487(3) 0.0426(12) Uani 1 1 d . .
H213 H 0.6757 0.5227 0.5029 0.051 Uiso 1 1 calc R U
C214 C 0.7064(5) 0.7010(4) 0.4534(4) 0.0599(16) Uani 1 1 d . .
H21A H 0.6302 0.7316 0.4458 0.090 Uiso 1 1 calc R U
H21B H 0.7600 0.7442 0.4312 0.090 Uiso 1 1 calc R U
H21C H 0.7104 0.6798 0.5105 0.090 Uiso 1 1 calc R U
C215 C 0.4760(6) 0.4232(6) 0.3537(5) 0.112(3) Uani 1 1 d . .
H21D H 0.4676 0.4007 0.4114 0.168 Uiso 1 1 calc R U
H21E H 0.4075 0.4187 0.3332 0.168 Uiso 1 1 calc R U
H21F H 0.4887 0.4875 0.3425 0.168 Uiso 1 1 calc R U
O31 O 1.0513(3) 0.0728(2) 0.2685(2) 0.0410(8) Uani 1 1 d . .
O32 O 0.7417(3) 0.22823(19) 0.25707(19) 0.0348(7) Uani 1 1 d . .
O33 O 0.8023(3) 0.0530(2) 0.3663(2) 0.0489(9) Uani 1 1 d D .
N31 N 0.8559(3) 0.0890(3) 0.1857(2) 0.0390(10) Uani 1 1 d . .
C31 C 1.0995(4) 0.0209(3) 0.2142(3) 0.0393(11) Uani 1 1 d . .
C32 C 1.0442(4) 0.0034(3) 0.1524(3) 0.0420(12) Uani 1 1 d . .
C33 C 1.1071(5) -0.0535(4) 0.0974(3) 0.0544(14) Uani 1 1 d . .
H33 H 1.0718 -0.0630 0.0555 0.065 Uiso 1 1 calc R U
C34 C 1.2172(5) -0.0951(4) 0.1033(4) 0.0654(17) Uani 1 1 d . .
H34 H 1.2560 -0.1331 0.0669 0.078 Uiso 1 1 calc R U
C35 C 1.2700(5) -0.0794(4) 0.1649(4) 0.0634(16) Uani 1 1 d . .
H35 H 1.3450 -0.1075 0.1701 0.076 Uiso 1 1 calc R U
C36 C 1.2131(5) -0.0231(4) 0.2181(4) 0.0512(14) Uani 1 1 d . .
H36 H 1.2511 -0.0134 0.2585 0.061 Uiso 1 1 calc R U
C37 C 0.9277(4) 0.0371(3) 0.1420(3) 0.0416(12) Uani 1 1 d . .
H37 H 0.9009 0.0200 0.0996 0.050 Uiso 1 1 calc R U
C38 C 0.7389(4) 0.1135(3) 0.1789(3) 0.0378(11) Uani 1 1 d . .
C39 C 0.6797(4) 0.1822(3) 0.2229(3) 0.0386(11) Uani 1 1 d . .
C310 C 0.5613(4) 0.2017(3) 0.2274(3) 0.0471(13) Uani 1 1 d . .
H310 H 0.5203 0.2440 0.2594 0.056 Uiso 1 1 calc R U
C311 C 0.5036(5) 0.1585(4) 0.1844(4) 0.0570(15) Uani 1 1 d . .
H311 H 0.4241 0.1720 0.1886 0.068 Uiso 1 1 calc R U
C312 C 0.5622(5) 0.0952(4) 0.1348(4) 0.0589(16) Uani 1 1 d . .
C313 C 0.6791(5) 0.0722(4) 0.1344(3) 0.0543(15) Uani 1 1 d . .
H313 H 0.7194 0.0282 0.1039 0.065 Uiso 1 1 calc R U
C314 C 0.5017(5) 0.0559(5) 0.0835(4) 0.082(2) Uani 1 1 d . .
H31A H 0.4979 0.0975 0.0320 0.124 Uiso 1 1 calc R U
H31B H 0.4254 0.0490 0.1103 0.124 Uiso 1 1 calc R U
H31C H 0.5424 -0.0042 0.0749 0.124 Uiso 1 1 calc R U
C315 C 0.7561(6) -0.0280(4) 0.3669(4) 0.080(2) Uani 1 1 d . .
H31D H 0.7469 -0.0310 0.3124 0.119 Uiso 1 1 calc R U
H31E H 0.6829 -0.0263 0.4005 0.119 Uiso 1 1 calc R U
H31F H 0.8069 -0.0821 0.3882 0.119 Uiso 1 1 calc R U
O41 O 1.0546(3) 0.4279(2) 0.21950(19) 0.0419(8) Uani 1 1 d . .
O42 O 0.9027(3) 0.2192(2) 0.36129(18) 0.0373(7) Uani 1 1 d . .
O43 O 1.1444(3) 0.2174(2) 0.2900(2) 0.0489(9) Uani 1 1 d D .
N41 N 1.0108(3) 0.3496(2) 0.3912(2) 0.0354(9) Uani 1 1 d . .
C41 C 1.1039(4) 0.4871(3) 0.2463(3) 0.0382(11) Uani 1 1 d . .
C42 C 1.1083(4) 0.4844(3) 0.3304(3) 0.0388(11) Uani 1 1 d . .
C43 C 1.1639(5) 0.5509(3) 0.3506(3) 0.0508(14) Uani 1 1 d . .
H43 H 1.1665 0.5506 0.4052 0.061 Uiso 1 1 calc R U
C44 C 1.2148(5) 0.6168(4) 0.2922(4) 0.0647(17) Uani 1 1 d . .
H44 H 1.2518 0.6595 0.3075 0.078 Uiso 1 1 calc R U
C45 C 1.2105(5) 0.6190(4) 0.2120(4) 0.0626(16) Uani 1 1 d . .
H45 H 1.2454 0.6632 0.1726 0.075 Uiso 1 1 calc R U
C46 C 1.1554(5) 0.5566(3) 0.1888(3) 0.0512(14) Uani 1 1 d . .
H46 H 1.1520 0.5604 0.1337 0.061 Uiso 1 1 calc R U
C47 C 1.0612(4) 0.4182(3) 0.3972(3) 0.0412(12) Uani 1 1 d . .
H47 H 1.0675 0.4254 0.4494 0.049 Uiso 1 1 calc R U
C48 C 0.9787(4) 0.2795(3) 0.4581(3) 0.0346(11) Uani 1 1 d . .
C49 C 0.9314(4) 0.2080(3) 0.4381(3) 0.0372(11) Uani 1 1 d . .
C410 C 0.9128(4) 0.1302(3) 0.4978(3) 0.0451(13) Uani 1 1 d . .
H410 H 0.8862 0.0803 0.4846 0.054 Uiso 1 1 calc R U
C411 C 0.9327(5) 0.1253(4) 0.5759(3) 0.0534(14) Uani 1 1 d . .
H411 H 0.9199 0.0722 0.6147 0.064 Uiso 1 1 calc R U
C412 C 0.9720(5) 0.1989(4) 0.5980(3) 0.0495(13) Uani 1 1 d . .
C413 C 0.9961(4) 0.2750(3) 0.5383(3) 0.0411(12) Uani 1 1 d . .
H413 H 1.0244 0.3239 0.5518 0.049 Uiso 1 1 calc R U
C414 C 0.9912(6) 0.1969(5) 0.6847(3) 0.0736(19) Uani 1 1 d . .
H41A H 1.0535 0.1487 0.6987 0.110 Uiso 1 1 calc R U
H41B H 0.9229 0.1843 0.7214 0.110 Uiso 1 1 calc R U
H41C H 1.0095 0.2565 0.6889 0.110 Uiso 1 1 calc R U
C415 C 1.2264(5) 0.1999(5) 0.3434(4) 0.089(2) Uani 1 1 d . .
H41D H 1.2529 0.2574 0.3444 0.133 Uiso 1 1 calc R U
H41E H 1.2899 0.1559 0.3252 0.133 Uiso 1 1 calc R U
H41F H 1.1925 0.1743 0.3971 0.133 Uiso 1 1 calc R U
H13O H 0.952(4) 0.459(5) 0.140(4) 0.107 Uiso 1 1 d D U
H43O H 1.117(6) 0.170(3) 0.292(5) 0.107 Uiso 1 1 d D U
H23O H 0.586(6) 0.394(5) 0.2685(15) 0.107 Uiso 1 1 d D U
H33O H 0.750(4) 0.086(4) 0.388(4) 0.107 Uiso 1 1 d D U

loop_
_atom_site_aniso_label
_atom_site_aniso_U_11
_atom_site_aniso_U_22
_atom_site_aniso_U_33
_atom_site_aniso_U_23
_atom_site_aniso_U_13
_atom_site_aniso_U_12
Ni1 0.0386(4) 0.0348(3) 0.0341(3) -0.0069(3) -0.0090(3) -0.0049(3)
Ni2 0.0414(4) 0.0367(3) 0.0377(4) -0.0082(3) -0.0014(3) -0.0088(3)
Ni3 0.0384(4) 0.0337(3) 0.0361(3) -0.0082(3) -0.0080(3) -0.0063(3)
Ni4 0.0417(4) 0.0372(3) 0.0288(3) -0.0056(3) -0.0067(3) -0.0117(3)
O11 0.049(2) 0.046(2) 0.053(2) -0.0107(17) -0.0184(19) 0.0035(17)
O12 0.0370(18) 0.0343(17) 0.0295(16) -0.0069(13) -0.0074(15) -0.0046(14)
O13 0.056(2) 0.047(2) 0.045(2) 0.0058(17) -0.0180(19) -0.0197(18)
N11 0.035(2) 0.035(2) 0.040(2) -0.0057(17) -0.010(2) -0.0081(17)
C11 0.046(3) 0.042(3) 0.054(3) 0.000(3) -0.015(3) -0.008(2)
C12 0.047(3) 0.048(3) 0.052(3) -0.001(3) -0.019(3) -0.009(3)
C13 0.064(4) 0.068(4) 0.075(4) -0.013(3) -0.035(4) -0.006(3)
C14 0.070(5) 0.080(5) 0.097(6) -0.012(4) -0.050(4) -0.006(4)
C15 0.051(4) 0.085(5) 0.119(7) -0.021(5) -0.037(4) 0.004(4)
C16 0.054(4) 0.067(4) 0.086(5) -0.014(3) -0.034(4) 0.009(3)
C17 0.051(3) 0.045(3) 0.041(3) -0.004(2) -0.015(3) -0.010(2)
C18 0.047(3) 0.028(2) 0.039(3) -0.004(2) -0.010(2) -0.008(2)
C19 0.044(3) 0.029(2) 0.033(3) -0.005(2) -0.008(2) -0.007(2)
C110 0.043(3) 0.043(3) 0.039(3) -0.007(2) -0.010(3) -0.003(2)
C111 0.049(3) 0.048(3) 0.050(3) -0.011(3) 0.005(3) -0.007(3)
C112 0.056(3) 0.042(3) 0.039(3) -0.008(2) 0.006(3) -0.013(3)
C113 0.066(4) 0.040(3) 0.032(3) -0.006(2) -0.012(3) -0.016(3)
C114 0.079(4) 0.073(4) 0.048(3) -0.021(3) 0.011(3) -0.009(3)
C115 0.095(5) 0.062(4) 0.087(5) 0.033(4) -0.037(4) -0.024(4)
O21 0.056(2) 0.045(2) 0.050(2) -0.0100(17) 0.009(2) -0.0161(17)
O22 0.0377(18) 0.0357(17) 0.0303(17) -0.0114(14) -0.0016(15) -0.0072(14)
O23 0.043(2) 0.063(2) 0.051(2) -0.015(2) -0.006(2) 0.0044(18)
N21 0.035(2) 0.046(2) 0.037(2) -0.0102(19) -0.001(2) -0.0068(18)
C21 0.035(3) 0.057(3) 0.059(4) -0.002(3) -0.003(3) -0.010(3)
C22 0.039(3) 0.065(3) 0.035(3) -0.003(3) -0.002(2) -0.018(3)
C23 0.068(4) 0.094(5) 0.046(3) -0.012(3) 0.000(3) -0.027(4)
C24 0.067(4) 0.114(6) 0.048(4) 0.020(4) -0.005(3) -0.038(4)
C25 0.071(5) 0.078(5) 0.073(5) 0.013(4) -0.014(4) -0.036(4)
C26 0.069(4) 0.057(4) 0.061(4) 0.004(3) -0.004(3) -0.025(3)
C27 0.049(3) 0.057(3) 0.039(3) -0.013(3) -0.001(3) -0.018(3)
C28 0.036(3) 0.038(3) 0.039(3) -0.010(2) -0.003(2) -0.009(2)
C29 0.036(3) 0.035(3) 0.038(3) -0.011(2) -0.005(2) -0.004(2)
C210 0.056(3) 0.039(3) 0.040(3) -0.009(2) -0.002(3) -0.011(2)
C211 0.059(4) 0.036(3) 0.058(3) -0.010(3) -0.009(3) -0.012(2)
C212 0.046(3) 0.045(3) 0.053(3) -0.020(3) -0.011(3) -0.006(2)
C213 0.042(3) 0.049(3) 0.039(3) -0.016(2) -0.002(2) -0.008(2)
C214 0.063(4) 0.056(3) 0.069(4) -0.029(3) -0.010(3) -0.010(3)
C215 0.075(5) 0.157(8) 0.081(5) -0.035(5) 0.001(5) 0.051(5)
O31 0.046(2) 0.0375(18) 0.0419(19) -0.0110(15) -0.0134(17) -0.0004(15)
O32 0.0339(17) 0.0329(17) 0.0413(18) -0.0091(14) -0.0091(15) -0.0082(14)
O33 0.057(2) 0.037(2) 0.052(2) -0.0051(17) -0.002(2) -0.0125(17)
N31 0.045(3) 0.032(2) 0.042(2) -0.0045(18) -0.014(2) -0.0076(18)
C31 0.045(3) 0.034(3) 0.034(3) -0.001(2) 0.001(2) -0.005(2)
C32 0.051(3) 0.032(3) 0.042(3) -0.006(2) -0.003(3) -0.010(2)
C33 0.068(4) 0.048(3) 0.050(3) -0.019(3) -0.001(3) -0.008(3)
C34 0.060(4) 0.060(4) 0.076(4) -0.031(3) 0.005(4) 0.002(3)
C35 0.048(3) 0.059(4) 0.081(5) -0.022(3) 0.002(3) -0.002(3)
C36 0.048(3) 0.048(3) 0.060(4) -0.017(3) -0.010(3) -0.002(3)
C37 0.053(3) 0.039(3) 0.037(3) -0.008(2) -0.012(3) -0.011(2)
C38 0.043(3) 0.036(3) 0.039(3) -0.006(2) -0.010(2) -0.013(2)
C39 0.041(3) 0.035(3) 0.044(3) -0.003(2) -0.013(2) -0.012(2)
C310 0.043(3) 0.045(3) 0.054(3) -0.010(3) -0.006(3) -0.010(2)
C311 0.042(3) 0.065(4) 0.069(4) -0.006(3) -0.018(3) -0.018(3)
C312 0.053(4) 0.063(4) 0.071(4) -0.012(3) -0.022(3) -0.023(3)
C313 0.066(4) 0.045(3) 0.060(4) -0.017(3) -0.018(3) -0.015(3)
C314 0.073(4) 0.104(5) 0.095(5) -0.042(4) -0.033(4) -0.031(4)
C315 0.087(5) 0.053(4) 0.102(5) -0.028(4) 0.015(4) -0.028(3)
O41 0.052(2) 0.0433(19) 0.0341(18) -0.0050(15) -0.0042(17) -0.0203(16)
O42 0.047(2) 0.0354(17) 0.0316(17) -0.0043(14) -0.0085(16) -0.0118(15)
O43 0.044(2) 0.055(2) 0.052(2) -0.0151(19) -0.0166(19) -0.0055(18)
N41 0.041(2) 0.035(2) 0.030(2) -0.0019(17) -0.0058(19) -0.0103(18)
C41 0.038(3) 0.035(3) 0.042(3) -0.007(2) -0.006(2) -0.004(2)
C42 0.043(3) 0.038(3) 0.038(3) -0.007(2) -0.008(2) -0.010(2)
C43 0.056(3) 0.049(3) 0.055(3) -0.010(3) -0.024(3) -0.014(3)
C44 0.074(4) 0.055(4) 0.077(4) -0.008(3) -0.024(4) -0.033(3)
C45 0.076(4) 0.059(4) 0.057(4) 0.002(3) -0.011(3) -0.034(3)
C46 0.065(4) 0.051(3) 0.043(3) -0.007(3) -0.007(3) -0.024(3)
C47 0.052(3) 0.043(3) 0.032(3) -0.008(2) -0.012(2) -0.008(2)
C48 0.038(3) 0.034(3) 0.031(2) -0.002(2) -0.006(2) -0.006(2)
C49 0.041(3) 0.040(3) 0.030(2) -0.005(2) -0.005(2) -0.003(2)
C410 0.055(3) 0.040(3) 0.040(3) 0.003(2) -0.011(3) -0.015(2)
C411 0.064(4) 0.055(3) 0.039(3) 0.006(3) -0.011(3) -0.018(3)
C412 0.056(3) 0.059(3) 0.033(3) -0.002(2) -0.010(3) -0.012(3)
C413 0.045(3) 0.046(3) 0.033(3) -0.008(2) -0.006(2) -0.008(2)
C414 0.097(5) 0.088(5) 0.039(3) 0.003(3) -0.022(4) -0.025(4)
C415 0.054(4) 0.134(6) 0.093(5) -0.058(5) -0.029(4) 0.012(4)

loop_
_atom_type_symbol
_atom_type_description
_atom_type_scat_dispersion_real
_atom_type_scat_dispersion_imag
_atom_type_scat_source
C C 0.0033 0.0016 'International Tables Vol C Tables 4.2.6.8 and 6.1.1.4'
H H 0.0000 0.0000 'International Tables Vol C Tables 4.2.6.8 and 6.1.1.4'
Ni Ni 0.3393 1.1124 'International Tables Vol C Tables 4.2.6.8 and 6.1.1.4'
N N 0.0061 0.0033 'International Tables Vol C Tables 4.2.6.8 and 6.1.1.4'
O O 0.0106 0.0060 'International Tables Vol C Tables 4.2.6.8 and 6.1.1.4'

loop_
_geom_angle_atom_site_label_1
_geom_angle_atom_site_label_2
_geom_angle_atom_site_label_3
_geom_angle
N11 Ni1 O11 93.02(15)
N11 Ni1 O12 81.97(14)
O11 Ni1 O12 170.95(12)
N11 Ni1 O13 89.87(15)
O11 Ni1 O13 99.13(14)
O12 Ni1 O13 88.44(13)
N11 Ni1 O22 168.50(14)
O11 Ni1 O22 98.41(13)
O12 Ni1 O22 86.53(12)
O13 Ni1 O22 89.54(13)
N11 Ni1 O32 96.39(13)
O11 Ni1 O32 93.68(13)
O12 Ni1 O32 79.46(11)
O13 Ni1 O32 165.42(12)
O22 Ni1 O32 81.71(11)
O21 Ni2 N21 94.21(15)
O21 Ni2 O32 94.68(13)
N21 Ni2 O32 170.99(14)
O21 Ni2 O22 169.98(14)
N21 Ni2 O22 83.81(14)
O32 Ni2 O22 87.67(11)
O21 Ni2 O23 101.49(15)
N21 Ni2 O23 88.80(15)
O32 Ni2 O23 88.02(13)
O22 Ni2 O23 88.31(13)
O21 Ni2 O42 93.68(13)
N21 Ni2 O42 99.89(14)
O32 Ni2 O42 80.97(11)
O22 Ni2 O42 77.04(11)
O23 Ni2 O42 161.94(13)
O31 Ni3 N31 93.51(15)
O31 Ni3 O42 98.95(13)
N31 Ni3 O42 167.17(15)
O31 Ni3 O32 168.95(13)
N31 Ni3 O32 81.81(14)
O42 Ni3 O32 85.39(12)
O31 Ni3 O33 102.27(14)
N31 Ni3 O33 92.82(15)
O42 Ni3 O33 87.54(13)
O32 Ni3 O33 88.01(13)
O31 Ni3 O12 91.65(12)
N31 Ni3 O12 95.43(13)
O42 Ni3 O12 81.23(11)
O32 Ni3 O12 78.91(11)
O33 Ni3 O12 163.35(12)
O41 Ni4 N41 95.21(14)
O41 Ni4 O12 94.91(12)
N41 Ni4 O12 169.76(13)
O41 Ni4 O42 170.89(13)
N41 Ni4 O42 83.29(13)
O12 Ni4 O42 86.46(12)
O41 Ni4 O43 100.31(14)
N41 Ni4 O43 91.25(15)
O12 Ni4 O43 88.50(12)
O42 Ni4 O43 88.72(13)
O41 Ni4 O22 93.89(12)
N41 Ni4 O22 94.74(14)
O12 Ni4 O22 82.99(11)
O42 Ni4 O22 77.33(12)
O43 Ni4 O22 164.03(12)
C11 O11 Ni1 124.4(3)
C19 O12 Ni4 137.0(3)
C19 O12 Ni1 107.8(3)
Ni4 O12 Ni1 97.63(12)
C19 O12 Ni3 115.6(2)
Ni4 O12 Ni3 92.31(11)
Ni1 O12 Ni3 100.46(12)
C115 O13 Ni1 128.1(4)
C115 O13 H13O 121(5)
Ni1 O13 H13O 111(5)
C17 N11 C18 124.1(4)
C17 N11 Ni1 125.1(3)
C18 N11 Ni1 110.8(3)
O11 C11 C16 118.8(5)
O11 C11 C12 123.7(5)
C16 C11 C12 117.5(5)
C13 C12 C11 118.6(5)
C13 C12 C17 116.2(5)
C11 C12 C17 125.2(5)
C14 C13 C12 121.8(6)
C14 C13 H13 119.1
C12 C13 H13 119.1
C13 C14 C15 118.5(6)
C13 C14 H14 120.8
C15 C14 H14 120.8
C16 C15 C14 121.6(6)
C16 C15 H15 119.2
C14 C15 H15 119.2
C15 C16 C11 122.0(7)
C15 C16 H16 119.0
C11 C16 H16 119.0
N11 C17 C12 125.6(5)
N11 C17 H17 117.2
C12 C17 H17 117.2
C113 C18 C19 119.4(5)
C113 C18 N11 125.9(4)
C19 C18 N11 114.6(4)
O12 C19 C110 123.7(4)
O12 C19 C18 118.3(4)
C110 C19 C18 118.0(4)
C19 C110 C111 120.8(5)
C19 C110 H110 119.6
C111 C110 H110 119.6
C110 C111 C112 122.6(5)
C110 C111 H111 118.7
C112 C111 H111 118.7
C113 C112 C111 116.5(5)
C113 C112 C114 121.0(5)
C111 C112 C114 122.5(5)
C112 C113 C18 122.7(5)
C112 C113 H113 118.6
C18 C113 H113 118.6
C112 C114 H11A 109.5
C112 C114 H11B 109.5
H11A C114 H11B 109.5
C112 C114 H11C 109.5
H11A C114 H11C 109.5
H11B C114 H11C 109.5
O13 C115 H11D 109.5
O13 C115 H11E 109.5
H11D C115 H11E 109.5
O13 C115 H11F 109.5
H11D C115 H11F 109.5
H11E C115 H11F 109.5
C21 O21 Ni2 125.6(3)
C29 O22 Ni2 108.1(3)
C29 O22 Ni1 140.0(3)
Ni2 O22 Ni1 95.55(11)
C29 O22 Ni4 113.8(3)
Ni2 O22 Ni4 103.20(12)
Ni1 O22 Ni4 90.56(11)
C215 O23 Ni2 132.9(4)
C215 O23 H23O 112(5)
Ni2 O23 H23O 107(5)
C27 N21 C28 125.1(4)
C27 N21 Ni2 124.1(3)
C28 N21 Ni2 110.4(3)
O21 C21 C26 118.4(5)
O21 C21 C22 124.5(5)
C26 C21 C22 117.1(5)
C23 C22 C27 117.8(5)
C23 C22 C21 117.7(5)
C27 C22 C21 124.5(5)
C24 C23 C22 122.8(6)
C24 C23 H23 118.6
C22 C23 H23 118.6
C25 C24 C23 119.2(6)
C25 C24 H24 120.4
C23 C24 H24 120.4
C24 C25 C26 120.5(6)
C24 C25 H25 119.7
C26 C25 H25 119.7
C25 C26 C21 122.6(6)
C25 C26 H26 118.7
C21 C26 H26 118.7
N21 C27 C22 126.9(5)
N21 C27 H27 116.6
C22 C27 H27 116.6
C213 C28 C29 119.6(4)
C213 C28 N21 124.9(4)
C29 C28 N21 115.5(4)
O22 C29 C210 123.3(4)
O22 C29 C28 119.0(4)
C210 C29 C28 117.8(4)
C211 C210 C29 121.5(5)
C211 C210 H210 119.2
C29 C210 H210 119.2
C210 C211 C212 121.5(5)
C210 C211 H211 119.3
C212 C211 H211 119.3
C213 C212 C211 118.0(4)
C213 C212 C214 121.1(5)
C211 C212 C214 121.0(5)
C212 C213 C28 121.6(5)
C212 C213 H213 119.2
C28 C213 H213 119.2
C212 C214 H21A 109.5
C212 C214 H21B 109.5
H21A C214 H21B 109.5
C212 C214 H21C 109.5
H21A C214 H21C 109.5
H21B C214 H21C 109.5
O23 C215 H21D 109.5
O23 C215 H21E 109.5
H21D C215 H21E 109.5
O23 C215 H21F 109.5
H21D C215 H21F 109.5
H21E C215 H21F 109.5
C31 O31 Ni3 125.6(3)
C39 O32 Ni2 136.4(3)
C39 O32 Ni3 107.3(3)
Ni2 O32 Ni3 99.24(13)
C39 O32 Ni1 115.1(3)
Ni2 O32 Ni1 92.20(11)
Ni3 O32 Ni1 101.15(12)
C315 O33 Ni3 133.2(4)
C315 O33 H33O 104(5)
Ni3 O33 H33O 107(5)
C37 N31 C38 124.8(4)
C37 N31 Ni3 124.6(3)
C38 N31 Ni3 110.6(3)
O31 C31 C36 118.4(5)
O31 C31 C32 124.6(5)
C36 C31 C32 116.9(5)
C33 C32 C31 118.6(5)
C33 C32 C37 116.5(5)
C31 C32 C37 124.9(5)
C34 C33 C32 122.6(6)
C34 C33 H33 118.7
C32 C33 H33 118.7
C33 C34 C35 118.5(6)
C33 C34 H34 120.8
C35 C34 H34 120.8
C36 C35 C34 120.7(6)
C36 C35 H35 119.7
C34 C35 H35 119.7
C35 C36 C31 122.7(5)
C35 C36 H36 118.7
C31 C36 H36 118.7
N31 C37 C32 126.3(5)
N31 C37 H37 116.8
C32 C37 H37 116.8
N31 C38 C39 115.5(4)
N31 C38 C313 124.9(5)
C39 C38 C313 119.6(5)
O32 C39 C310 123.2(4)
O32 C39 C38 118.1(4)
C310 C39 C38 118.7(4)
C39 C310 C311 120.5(5)
C39 C310 H310 119.8
C311 C310 H310 119.8
C310 C311 C312 121.6(5)
C310 C311 H311 119.2
C312 C311 H311 119.2
C313 C312 C311 117.5(5)
C313 C312 C314 121.1(6)
C311 C312 C314 121.4(5)
C312 C313 C38 121.8(5)
C312 C313 H313 119.1
C38 C313 H313 119.1
C312 C314 H31A 109.5
C312 C314 H31B 109.5
H31A C314 H31B 109.5
C312 C314 H31C 109.5
H31A C314 H31C 109.5
H31B C314 H31C 109.5
O33 C315 H31D 109.5
O33 C315 H31E 109.5
H31D C315 H31E 109.5
O33 C315 H31F 109.5
H31D C315 H31F 109.5
H31E C315 H31F 109.5
C41 O41 Ni4 125.1(3)
C49 O42 Ni4 107.5(3)
C49 O42 Ni3 141.0(3)
Ni4 O42 Ni3 97.42(13)
C49 O42 Ni2 110.7(3)
Ni4 O42 Ni2 102.27(12)
Ni3 O42 Ni2 91.97(12)
C415 O43 Ni4 128.7(3)
C415 O43 H43O 110(5)
Ni4 O43 H43O 100(5)
C47 N41 C48 123.5(4)
C47 N41 Ni4 124.0(3)
C48 N41 Ni4 111.8(3)
O41 C41 C46 118.4(4)
O41 C41 C42 123.7(4)
C46 C41 C42 117.9(4)
C43 C42 C41 118.0(4)
C43 C42 C47 116.5(5)
C41 C42 C47 125.5(4)
C44 C43 C42 122.2(5)
C44 C43 H43 118.9
C42 C43 H43 118.9
C45 C44 C43 119.6(5)
C45 C44 H44 120.2
C43 C44 H44 120.2
C44 C45 C46 120.7(5)
C44 C45 H45 119.6
C46 C45 H45 119.6
C45 C46 C41 121.6(5)
C45 C46 H46 119.2
C41 C46 H46 119.2
N41 C47 C42 125.9(4)
N41 C47 H47 117.0
C42 C47 H47 117.0
C413 C48 C49 119.9(4)
C413 C48 N41 125.3(4)
C49 C48 N41 114.8(4)
O42 C49 C410 122.9(4)
O42 C49 C48 118.8(4)
C410 C49 C48 118.3(4)
C411 C410 C49 121.2(5)
C411 C410 H410 119.4
C49 C410 H410 119.4
C410 C411 C412 121.0(5)
C410 C411 H411 119.5
C412 C411 H411 119.5
C413 C412 C411 118.4(5)
C413 C412 C414 119.4(5)
C411 C412 C414 122.2(5)
C412 C413 C48 120.9(5)
C412 C413 H413 119.5
C48 C413 H413 119.5
C412 C414 H41A 109.5
C412 C414 H41B 109.5
H41A C414 H41B 109.5
C412 C414 H41C 109.5
H41A C414 H41C 109.5
H41B C414 H41C 109.5
O43 C415 H41D 109.5
O43 C415 H41E 109.5
H41D C415 H41E 109.5
O43 C415 H41F 109.5
H41D C415 H41F 109.5
H41E C415 H41F 109.5

loop_
_geom_bond_atom_site_label_1
_geom_bond_atom_site_label_2
_geom_bond_distance
Ni1 N11 1.971(4)
Ni1 O11 1.972(3)
Ni1 O12 2.061(3)
Ni1 O13 2.068(3)
Ni1 O22 2.094(3)
Ni1 O32 2.217(3)
Ni2 O21 1.953(3)
Ni2 N21 1.971(4)
Ni2 O32 2.031(3)
Ni2 O22 2.043(3)
Ni2 O23 2.118(4)
Ni2 O42 2.269(3)
Ni3 O31 1.967(3)
Ni3 N31 1.983(4)
Ni3 O42 2.063(3)
Ni3 O32 2.063(3)
Ni3 O33 2.118(4)
Ni3 O12 2.239(3)
Ni4 O41 1.955(3)
Ni4 N41 1.963(4)
Ni4 O12 2.042(3)
Ni4 O42 2.051(3)
Ni4 O43 2.146(4)
Ni4 O22 2.250(3)
O11 C11 1.325(6)
O12 C19 1.349(5)
O13 C115 1.388(6)
O13 H13O 0.818(10)
N11 C17 1.291(6)
N11 C18 1.420(6)
C11 C16 1.398(7)
C11 C12 1.421(7)
C12 C13 1.408(7)
C12 C17 1.422(7)
C13 C14 1.364(8)
C13 H13 0.9300
C14 C15 1.385(9)
C14 H14 0.9300
C15 C16 1.344(8)
C15 H15 0.9300
C16 H16 0.9300
C17 H17 0.9300
C18 C113 1.400(7)
C18 C19 1.408(6)
C19 C110 1.382(6)
C110 C111 1.382(7)
C110 H110 0.9300
C111 C112 1.385(7)
C111 H111 0.9300
C112 C113 1.375(7)
C112 C114 1.508(7)
C113 H113 0.9300
C114 H11A 0.9600
C114 H11B 0.9600
C114 H11C 0.9600
C115 H11D 0.9600
C115 H11E 0.9600
C115 H11F 0.9600
O21 C21 1.316(6)
O22 C29 1.365(5)
O23 C215 1.377(7)
O23 H23O 0.821(10)
N21 C27 1.296(6)
N21 C28 1.421(6)
C21 C26 1.410(7)
C21 C22 1.424(7)
C22 C23 1.393(7)
C22 C27 1.414(7)
C23 C24 1.380(8)
C23 H23 0.9300
C24 C25 1.348(9)
C24 H24 0.9300
C25 C26 1.361(8)
C25 H25 0.9300
C26 H26 0.9300
C27 H27 0.9300
C28 C213 1.395(6)
C28 C29 1.408(6)
C29 C210 1.375(6)
C210 C211 1.373(6)
C210 H210 0.9300
C211 C212 1.377(7)
C211 H211 0.9300
C212 C213 1.373(6)
C212 C214 1.519(7)
C213 H213 0.9300
C214 H21A 0.9600
C214 H21B 0.9600
C214 H21C 0.9600
C215 H21D 0.9600
C215 H21E 0.9600
C215 H21F 0.9600
O31 C31 1.312(5)
O32 C39 1.353(5)
O33 C315 1.397(6)
O33 H33O 0.814(10)
N31 C37 1.286(6)
N31 C38 1.401(6)
C31 C36 1.405(7)
C31 C32 1.418(7)
C32 C33 1.415(7)
C32 C37 1.423(7)
C33 C34 1.363(8)
C33 H33 0.9300
C34 C35 1.385(8)
C34 H34 0.9300
C35 C36 1.367(7)
C35 H35 0.9300
C36 H36 0.9300
C37 H37 0.9300
C38 C39 1.401(6)
C38 C313 1.406(6)
C39 C310 1.387(7)
C310 C311 1.390(7)
C310 H310 0.9300
C311 C312 1.401(8)
C311 H311 0.9300
C312 C313 1.379(7)
C312 C314 1.479(7)
C313 H313 0.9300
C314 H31A 0.9600
C314 H31B 0.9600
C314 H31C 0.9600
C315 H31D 0.9600
C315 H31E 0.9600
C315 H31F 0.9600
O41 C41 1.322(5)
O42 C49 1.372(5)
O43 C415 1.402(7)
O43 H43O 0.814(10)
N41 C47 1.294(5)
N41 C48 1.416(5)
C41 C46 1.409(6)
C41 C42 1.428(6)
C42 C43 1.402(6)
C42 C47 1.437(6)
C43 C44 1.377(7)
C43 H43 0.9300
C44 C45 1.362(8)
C44 H44 0.9300
C45 C46 1.373(7)
C45 H45 0.9300
C46 H46 0.9300
C47 H47 0.9300
C48 C413 1.396(6)
C48 C49 1.403(6)
C49 C410 1.387(6)
C410 C411 1.369(7)
C410 H410 0.9300
C411 C412 1.395(7)
C411 H411 0.9300
C412 C413 1.381(7)
C412 C414 1.519(7)
C413 H413 0.9300
C414 H41A 0.9600
C414 H41B 0.9600
C414 H41C 0.9600
C415 H41D 0.9600
C415 H41E 0.9600
C415 H41F 0.9600

loop_
_geom_torsion_atom_site_label_1
_geom_torsion_atom_site_label_2
_geom_torsion_atom_site_label_3
_geom_torsion_atom_site_label_4
_geom_torsion
Ni1 O11 C11 C16 162.2(4)
Ni1 O11 C11 C12 -16.7(7)
O11 C11 C12 C13 179.3(5)
C16 C11 C12 C13 0.4(7)
O11 C11 C12 C17 1.2(8)
C16 C11 C12 C17 -177.7(5)
C11 C12 C13 C14 -3.3(9)
C17 C12 C13 C14 175.0(6)
C12 C13 C14 C15 4.0(10)
C13 C14 C15 C16 -1.9(11)
C14 C15 C16 C11 -1.0(11)
O11 C11 C16 C15 -177.3(6)
C12 C11 C16 C15 1.7(9)
C18 N11 C17 C12 -178.0(4)
Ni1 N11 C17 C12 2.1(7)
C13 C12 C17 N11 -171.3(5)
C11 C12 C17 N11 6.9(8)
C17 N11 C18 C113 16.2(7)
Ni1 N11 C18 C113 -164.0(4)
C17 N11 C18 C19 -166.4(4)
Ni1 N11 C18 C19 13.5(5)
Ni4 O12 C19 C110 36.7(6)
Ni1 O12 C19 C110 159.9(4)
Ni3 O12 C19 C110 -88.6(5)
Ni4 O12 C19 C18 -145.4(3)
Ni1 O12 C19 C18 -22.1(4)
Ni3 O12 C19 C18 89.3(4)
C113 C18 C19 O12 -175.7(4)
N11 C18 C19 O12 6.7(6)
C113 C18 C19 C110 2.4(6)
N11 C18 C19 C110 -175.2(4)
O12 C19 C110 C111 175.8(4)
C18 C19 C110 C111 -2.2(7)
C19 C110 C111 C112 0.5(8)
C110 C111 C112 C113 1.1(7)
C110 C111 C112 C114 178.3(5)
C111 C112 C113 C18 -0.8(7)
C114 C112 C113 C18 -178.1(5)
C19 C18 C113 C112 -0.9(7)
N11 C18 C113 C112 176.4(4)
Ni2 O21 C21 C26 -178.2(4)
Ni2 O21 C21 C22 3.2(7)
O21 C21 C22 C23 176.7(5)
C26 C21 C22 C23 -1.9(8)
O21 C21 C22 C27 -3.2(9)
C26 C21 C22 C27 178.2(5)
C27 C22 C23 C24 -179.1(5)
C21 C22 C23 C24 1.0(9)
C22 C23 C24 C25 0.5(10)
C23 C24 C25 C26 -1.0(10)
C24 C25 C26 C21 0.0(10)
O21 C21 C26 C25 -177.2(6)
C22 C21 C26 C25 1.5(9)
C28 N21 C27 C22 175.1(5)
Ni2 N21 C27 C22 3.2(8)
C23 C22 C27 N21 179.8(5)
C21 C22 C27 N21 -0.4(9)
C27 N21 C28 C213 -5.7(8)
Ni2 N21 C28 C213 167.2(4)
C27 N21 C28 C29 176.8(5)
Ni2 N21 C28 C29 -10.3(5)
Ni2 O22 C29 C210 -165.8(4)
Ni1 O22 C29 C210 -42.6(7)
Ni4 O22 C29 C210 80.3(5)
Ni2 O22 C29 C28 15.3(5)
Ni1 O22 C29 C28 138.5(4)
Ni4 O22 C29 C28 -98.6(4)
C213 C28 C29 O22 178.4(4)
N21 C28 C29 O22 -3.9(6)
C213 C28 C29 C210 -0.5(7)
N21 C28 C29 C210 177.1(4)
O22 C29 C210 C211 -179.6(5)
C28 C29 C210 C211 -0.7(7)
C29 C210 C211 C212 1.2(8)
C210 C211 C212 C213 -0.4(8)
C210 C211 C212 C214 -178.8(5)
C211 C212 C213 C28 -0.8(8)
C214 C212 C213 C28 177.5(5)
C29 C28 C213 C212 1.3(7)
N21 C28 C213 C212 -176.1(4)
Ni3 O31 C31 C36 178.8(3)
Ni3 O31 C31 C32 -2.8(6)
O31 C31 C32 C33 179.5(4)
C36 C31 C32 C33 -2.2(7)
O31 C31 C32 C37 -2.2(7)
C36 C31 C32 C37 176.1(5)
C31 C32 C33 C34 2.5(8)
C37 C32 C33 C34 -176.0(5)
C32 C33 C34 C35 -1.2(9)
C33 C34 C35 C36 -0.4(9)
C34 C35 C36 C31 0.6(9)
O31 C31 C36 C35 179.2(5)
C32 C31 C36 C35 0.7(8)
C38 N31 C37 C32 -173.5(4)
Ni3 N31 C37 C32 4.8(7)
C33 C32 C37 N31 179.4(4)
C31 C32 C37 N31 1.1(8)
C37 N31 C38 C39 -170.3(4)
Ni3 N31 C38 C39 11.2(5)
C37 N31 C38 C313 12.0(8)
Ni3 N31 C38 C313 -166.5(4)
Ni2 O32 C39 C310 32.9(7)
Ni3 O32 C39 C310 157.7(4)
Ni1 O32 C39 C310 -90.7(5)
Ni2 O32 C39 C38 -148.9(4)
Ni3 O32 C39 C38 -24.2(5)
Ni1 O32 C39 C38 87.5(4)
N31 C38 C39 O32 9.7(6)
C313 C38 C39 O32 -172.4(4)
N31 C38 C39 C310 -172.1(4)
C313 C38 C39 C310 5.8(7)
O32 C39 C310 C311 173.7(5)
C38 C39 C310 C311 -4.4(8)
C39 C310 C311 C312 -0.7(8)
C310 C311 C312 C313 4.3(9)
C310 C311 C312 C314 -174.4(6)
C311 C312 C313 C38 -2.8(9)
C314 C312 C313 C38 175.9(5)
N31 C38 C313 C312 175.4(5)
C39 C38 C313 C312 -2.2(8)
Ni4 O41 C41 C46 173.5(3)
Ni4 O41 C41 C42 -6.2(7)
O41 C41 C42 C43 179.6(4)
C46 C41 C42 C43 -0.2(7)
O41 C41 C42 C47 0.2(8)
C46 C41 C42 C47 -179.5(5)
C41 C42 C43 C44 -0.9(8)
C47 C42 C43 C44 178.5(5)
C42 C43 C44 C45 0.8(9)
C43 C44 C45 C46 0.4(10)
C44 C45 C46 C41 -1.5(9)
O41 C41 C46 C45 -178.4(5)
C42 C41 C46 C45 1.4(8)
C48 N41 C47 C42 171.8(5)
Ni4 N41 C47 C42 1.9(7)
C43 C42 C47 N41 -177.2(5)
C41 C42 C47 N41 2.1(8)
C47 N41 C48 C413 0.3(8)
Ni4 N41 C48 C413 171.3(4)
C47 N41 C48 C49 -176.3(4)
Ni4 N41 C48 C49 -5.3(5)
Ni4 O42 C49 C410 -161.9(4)
Ni3 O42 C49 C410 -34.6(8)
Ni2 O42 C49 C410 87.2(5)
Ni4 O42 C49 C48 20.0(5)
Ni3 O42 C49 C48 147.3(4)
Ni2 O42 C49 C48 -91.0(4)
C413 C48 C49 O42 172.5(4)
N41 C48 C49 O42 -10.7(6)
C413 C48 C49 C410 -5.7(7)
N41 C48 C49 C410 171.0(4)
O42 C49 C410 C411 -173.9(5)
C48 C49 C410 C411 4.2(8)
C49 C410 C411 C412 0.3(9)
C410 C411 C412 C413 -3.4(9)
C410 C411 C412 C414 178.0(6)
C411 C412 C413 C48 1.8(8)
C414 C412 C413 C48 -179.6(5)
C49 C48 C413 C412 2.8(8)
N41 C48 C413 C412 -173.6(5)
